data_4020999
loop_
_publ_author_name
'Olivier David'
'Sandrine Calvet'
'Fran\,cois Chau'
'Corinne Vanucci-Bacqu\'e'
'Marie-Claude Fargeau-Bellassoued'
'G\'erard Lhommet'

_publ_section_title
;
 Novel Routes to Chiral
 2-Alkoxy-5-/6- methoxycarbonylmethylidenepyrrolidines/-piperidines
;
_journal_name_full 'Journal of Organic Chemistry'
_journal_page_first 2888
_journal_page_last 2891
_journal_paper_doi 10.1021/jo049961c
_journal_volume 69
_journal_year 2004
_chemical_absolute_configuration syn
_chemical_formula_moiety ' C16 H20 N1 O3 '
_chemical_formula_sum 'C16 H20 N O3'
_chemical_formula_weight 274.34
_space_group_IT_number 4
_symmetry_cell_setting monoclinic
_symmetry_space_group_name_Hall 'P 2yb'
_symmetry_space_group_name_H-M 'P 1 21 1'
_cell_angle_alpha 90
_cell_angle_beta 98.84
_cell_angle_gamma 90
_cell_formula_units_Z 2
_cell_length_a 5.866(2)
_cell_length_b 8.248(2)
_cell_length_c 15.308(4)
_cell_measurement_temperature 295
_cell_volume 731.9(4)
_diffrn_ambient_temperature 295
_exptl_crystal_density_diffrn 1.245
_cod_depositor_comments
;
The following automatic conversions were performed:
'_symmetry_cell_setting' value 'Monoclinic' changed to 'monoclinic'
according to '/home/saulius/struct/CIF-dictionaries/cif_core.dic'
dictionary named 'cif_core.dic' version 2.4.1 from 2010-06-29.

Automatic conversion script
Id: cif_fix_enum 1527 2010-12-29 10:47:43Z saulius 
;
_cod_original_sg_symbol_H-M 'P 21'
_cod_original_formula_sum ' C16 H20 N1 O3 '
_cod_database_code 4020999

loop_
_symmetry_equiv_pos_as_xyz
x,y,z
-x,y+1/2,-z

loop_
_atom_site_label
_atom_site_type_symbol
_atom_site_fract_x
_atom_site_fract_y
_atom_site_fract_z
_atom_site_U_iso_or_equiv
_atom_site_occupancy
_atom_site_adp_type
_atom_site_attached_hydrogens
C1 C -0.5735(6) -1.0999(4) -0.2774(2) 0.0546 1.0000 Uani .
C2 C -0.6889(8) -1.2251(5) -0.3437(3) 0.0680 1.0000 Uani .
C4 C -0.7809(6) -0.9822(5) -0.4096(2) 0.0560 1.0000 Uani .
C5 C -0.6845(8) -0.8591(6) -0.4677(3) 0.0672 1.0000 Uani .
C6 C -0.5965(7) -0.7231(5) -0.4035(2) 0.0624 1.0000 Uani .
C7 C -0.5250(6) -0.8115(4) -0.3174(2) 0.0502 1.0000 Uani .
C9 C -0.3627(6) -0.7742(5) -0.2498(2) 0.0520 1.0000 Uani .
C10 C -0.2117(7) -0.6356(5) -0.2485(2) 0.0590 1.0000 Uani .
C13 C 0.1301(8) -0.5212(6) -0.1706(3) 0.0831 1.0000 Uani .
C14 C -1.0387(7) -0.9672(7) -0.4132(3) 0.0803 1.0000 Uani .
C15 C -0.6279(5) -1.1188(4) -0.1844(2) 0.0493 1.0000 Uani .
C16 C -0.4902(7) -1.2128(6) -0.1239(3) 0.0682 1.0000 Uani .
C17 C -0.540(1) -1.2335(7) -0.0392(3) 0.0831 1.0000 Uani .
C18 C -0.730(1) -1.1607(7) -0.0149(3) 0.0852 1.0000 Uani .
C19 C -0.8691(8) -1.0654(6) -0.0743(3) 0.0786 1.0000 Uani .
C20 C -0.8181(7) -1.0443(5) -0.1587(3) 0.0602 1.0000 Uani .
O3 O -0.7176 -1.1435 -0.4268 0.0693 1.0000 Uani .
O11 O -0.2239 -0.5238 -0.3002 0.0925 1.0000 Uani .
O12 O -0.0430 -0.6449 -0.1795 0.0691 1.0000 Uani .
N8 N -0.6549 -0.9503 -0.3213 0.0490 1.0000 Uani .
H11 H -0.4007 -1.1116 -0.2725 0.095(4) 1.0000 Uiso .
H21 H -0.5891 -1.3265 -0.3437 0.095(4) 1.0000 Uiso .
H22 H -0.8427 -1.2612 -0.3283 0.095(4) 1.0000 Uiso .
H51 H -0.8073 -0.8171 -0.5169 0.095(4) 1.0000 Uiso .
H52 H -0.5560 -0.9062 -0.4971 0.095(4) 1.0000 Uiso .
H61 H -0.7212 -0.6434 -0.3989 0.095(4) 1.0000 Uiso .
H62 H -0.4610 -0.6672 -0.4224 0.095(4) 1.0000 Uiso .
H81 H -0.7562 -0.9131 -0.2784 0.095(4) 1.0000 Uiso .
H91 H -0.3458 -0.8471 -0.1948 0.095(4) 1.0000 Uiso .
H131 H 0.2463 -0.5422 -0.1147 0.095(4) 1.0000 Uiso .
H132 H 0.2166 -0.5226 -0.2220 0.095(4) 1.0000 Uiso .
H133 H 0.0615 -0.4119 -0.1650 0.095(4) 1.0000 Uiso .
H141 H -1.0811 -0.8498 -0.4015 0.095(4) 1.0000 Uiso .
H142 H -1.1189 -0.9960 -0.4742 0.095(4) 1.0000 Uiso .
H143 H -1.0945 -1.0375 -0.3689 0.095(4) 1.0000 Uiso .
H161 H -0.3503 -1.2700 -0.1422 0.095(4) 1.0000 Uiso .
H171 H -0.4318 -1.3060 0.0048 0.095(4) 1.0000 Uiso .
H181 H -0.7619 -1.1701 0.0472 0.095(4) 1.0000 Uiso .
H191 H -1.0133 -1.0137 -0.0574 0.095(4) 1.0000 Uiso .
H201 H -0.9248 -0.9745 -0.2041 0.095(4) 1.0000 Uiso .

loop_
_atom_site_aniso_label
_atom_site_aniso_U_11
_atom_site_aniso_U_22
_atom_site_aniso_U_33
_atom_site_aniso_U_23
_atom_site_aniso_U_13
_atom_site_aniso_U_12
C1 0.0488(18) 0.049(2) 0.069(2) 0.0023(17) 0.0180(16) -0.0016(16)
C2 0.091(3) 0.055(2) 0.062(2) -0.005(2) 0.024(2) 0.000(2)
C4 0.056(2) 0.061(2) 0.0512(18) -0.0041(17) 0.0091(15) -0.0039(18)
C5 0.073(3) 0.073(3) 0.055(2) 0.002(2) 0.0071(19) -0.003(2)
C6 0.070(2) 0.062(2) 0.054(2) 0.006(2) 0.0049(16) 0.001(2)
C7 0.0526(19) 0.0496(19) 0.0516(18) 0.0006(16) 0.0180(16) 0.0039(16)
C9 0.0519(19) 0.056(2) 0.0497(17) 0.0030(16) 0.0123(15) -0.0021(16)
C10 0.065(2) 0.0519(19) 0.061(2) 0.000(2) 0.0142(17) -0.0050(19)
C13 0.076(3) 0.075(3) 0.096(3) -0.005(3) 0.004(2) -0.026(2)
C14 0.057(2) 0.107(4) 0.074(2) -0.016(3) 0.0004(19) -0.007(3)
C15 0.0419(16) 0.051(2) 0.0547(17) 0.0017(16) 0.0069(14) -0.0098(16)
C16 0.062(2) 0.072(3) 0.067(2) 0.004(2) -0.0046(18) -0.006(2)
C17 0.101(4) 0.076(3) 0.065(2) 0.014(2) -0.012(2) -0.012(3)
C18 0.111(4) 0.090(4) 0.058(2) -0.003(2) 0.023(2) -0.022(3)
C19 0.080(3) 0.091(3) 0.070(3) -0.006(2) 0.030(2) -0.011(3)
C20 0.058(2) 0.069(3) 0.056(2) 0.0015(18) 0.0170(17) -0.0007(19)
O3 0.0896 0.0639 0.0575 -0.0103 0.0212 0.0012
O11 0.1072 0.0643 0.0971 0.0230 -0.0123 -0.0277
O12 0.0668 0.0648 0.0719 0.0033 -0.0015 -0.0167
N8 0.0481 0.0524 0.0473 0.0014 0.0100 -0.0029

loop_
_geom_bond_atom_site_label_1
_geom_bond_site_symmetry_1
_geom_bond_atom_site_label_2
_geom_bond_site_symmetry_2
_geom_bond_distance
_geom_bond_publ_flag
C1 . C2 . 1.531(6) yes
C1 . C15 . 1.514(5) yes
C1 . N8 . 1.451(4) yes
C1 . H11 . 1.010 no
C2 . O3 . 1.426(4) yes
C2 . H21 . 1.021 no
C2 . H22 . 1.012 no
C4 . C5 . 1.516(6) yes
C4 . C14 . 1.510(5) yes
C4 . O3 . 1.418(4) yes
C4 . N8 . 1.461(3) yes
C5 . C6 . 1.528(6) yes
C5 . H51 . 1.019 no
C5 . H52 . 1.013 no
C6 . C7 . 1.508(5) yes
C6 . H61 . 0.994 no
C6 . H62 . 1.000 no
C7 . C9 . 1.330(5) yes
C7 . N8 . 1.371(4) yes
C9 . C10 . 1.444(5) yes
C9 . H91 . 1.027 no
C10 . O11 . 1.210(4) yes
C10 . O12 . 1.335(4) yes
C13 . O12 . 1.431(4) yes
C13 . H131 . 1.022 no
C13 . H132 . 1.001 no
C13 . H133 . 0.996 no
C14 . H141 . 1.023 no
C14 . H142 . 1.008 no
C14 . H143 . 0.985 no
C15 . C16 . 1.371(5) yes
C15 . C20 . 1.383(5) yes
C16 . C17 . 1.383(6) yes
C16 . H161 . 1.022 no
C17 . C18 . 1.370(8) yes
C17 . H171 . 1.039 no
C18 . C19 . 1.372(7) yes
C18 . H181 . 1.000 no
C19 . C20 . 1.382(6) yes
C19 . H191 . 1.016 no
C20 . H201 . 1.035 no
N8 . H81 . 1.000 no

loop_
_cod_related_entry_id
_cod_related_entry_database
_cod_related_entry_code
1 ChemSpider 9440784
